data_4122269
loop_
_publ_author_name
'Hwang, Heejun'
'Kim, Jinwoo'
'Jeong, Jisu'
'Chang, Sukbok'

_publ_section_title
;
 Regioselective introduction of heteroatoms at the C-8 position of
 quinoline N-oxides: remote C-h activation using N-oxide as a stepping
 stone.
;
_journal_issue 30
_journal_name_full 'Journal of the American Chemical Society'
_journal_page_first 10770
_journal_page_last 10776
_journal_paper_doi 10.1021/ja5053768
_journal_volume 136
_journal_year 2014
_chemical_formula_moiety 'C19 H21 Cl Ir N O'
_chemical_formula_sum 'C19 H21 Cl Ir N O'
_chemical_formula_weight 507.02
_chemical_name_systematic
; 
 ? 
;
_space_group_IT_number 14
_symmetry_cell_setting monoclinic
_symmetry_space_group_name_Hall '-P 2yn'
_symmetry_space_group_name_H-M 'P 1 21/n 1'
_atom_sites_solution_hydrogens geom
_atom_sites_solution_primary direct
_atom_sites_solution_secondary difmap
_audit_creation_method SHELXL-97
_cell_angle_alpha 90.00
_cell_angle_beta 92.942(5)
_cell_angle_gamma 90.00
_cell_formula_units_Z 4
_cell_length_a 8.2672(12)
_cell_length_b 14.5253(19)
_cell_length_c 14.507(2)
_cell_measurement_reflns_used 11076
_cell_measurement_temperature 120(2)
_cell_measurement_theta_max 25.94
_cell_measurement_theta_min 1.99
_cell_volume 1739.8(4)
_computing_cell_refinement 'Bruker SMART'
_computing_data_collection 'Bruker SMART'
_computing_data_reduction 'Bruker SAINT'
_computing_molecular_graphics 'Bruker SHELXTL'
_computing_publication_material 'Bruker SHELXTL'
_computing_structure_refinement 'SHELXL-97 (Sheldrick, 1997)'
_computing_structure_solution 'SHELXS-97 (Sheldrick, 1990)'
_diffrn_ambient_temperature 120(2)
_diffrn_measured_fraction_theta_full 0.989
_diffrn_measured_fraction_theta_max 0.989
_diffrn_measurement_device_type 'CCD area detector'
_diffrn_measurement_method 'phi and omega scans'
_diffrn_radiation_monochromator graphite
_diffrn_radiation_source 'fine-focus sealed tube'
_diffrn_radiation_type MoK\a
_diffrn_radiation_wavelength 0.71073
_diffrn_reflns_av_R_equivalents 0.0843
_diffrn_reflns_av_sigmaI/netI 0.1127
_diffrn_reflns_limit_h_max 9
_diffrn_reflns_limit_h_min -10
_diffrn_reflns_limit_k_max 17
_diffrn_reflns_limit_k_min -17
_diffrn_reflns_limit_l_max 16
_diffrn_reflns_limit_l_min -17
_diffrn_reflns_number 11076
_diffrn_reflns_theta_full 25.94
_diffrn_reflns_theta_max 25.94
_diffrn_reflns_theta_min 1.99
_exptl_absorpt_coefficient_mu 7.831
_exptl_absorpt_correction_T_max 0.7990
_exptl_absorpt_correction_T_min 0.7447
_exptl_absorpt_correction_type multi-scan
_exptl_absorpt_process_details SADABS
_exptl_crystal_colour orange
_exptl_crystal_density_diffrn 1.936
_exptl_crystal_density_meas ?
_exptl_crystal_density_method 'not measured'
_exptl_crystal_description platy
_exptl_crystal_F_000 976
_exptl_crystal_size_max 0.04
_exptl_crystal_size_mid 0.03
_exptl_crystal_size_min 0.03
_refine_diff_density_max 1.151
_refine_diff_density_min -1.050
_refine_diff_density_rms 0.261
_refine_ls_extinction_method none
_refine_ls_goodness_of_fit_ref 1.002
_refine_ls_hydrogen_treatment constr
_refine_ls_matrix_type full
_refine_ls_number_parameters 210
_refine_ls_number_reflns 3354
_refine_ls_number_restraints 0
_refine_ls_restrained_S_all 1.002
_refine_ls_R_factor_all 0.0962
_refine_ls_R_factor_gt 0.0454
_refine_ls_shift/su_max 0.001
_refine_ls_shift/su_mean 0.000
_refine_ls_structure_factor_coef Fsqd
_refine_ls_weighting_details 'calc w=1/[\s^2^(Fo^2^)+(0.0000P)^2^+13.7827P] where P=(Fo^2^+2Fc^2^)/3'
_refine_ls_weighting_scheme calc
_refine_ls_wR_factor_gt 0.0670
_refine_ls_wR_factor_ref 0.0879
_reflns_number_gt 2143
_reflns_number_total 3354
_reflns_threshold_expression >2sigma(I)
_cod_data_source_file ja5053768_si_005.cif
_cod_data_source_block 0072b-1
_cod_depositor_comments
;
The following automatic conversions were performed:

'_symmetry_cell_setting' value 'Monoclinic' changed to 'monoclinic'
according to
/usr/data/users/saulius/crontab/automatic-downloads/rss-feeds/ACS/lib/dictionaries/cif_core.dic
dictionary named 'cif_core.dic' version 2.4.2 from 2011-04-26.

Automatic conversion script
Id: cif_fix_values 2281 2013-09-26 08:29:07Z andrius 

 Adding full bibliography for 4122266--4122269.cif.

The following automatic conversions were performed:

'_exptl_crystal_density_meas' value 'not measured' was changed to '?'
- the value is perceived as not measured.

Automatic conversion script
Id: cif_fix_values 3008 2015-01-20 13:52:24Z robertas 
;
_cod_original_cell_volume 1739.7(4)
_cod_original_sg_symbol_H-M P2(1)/n
_cod_database_code 4122269

loop_
_symmetry_equiv_pos_as_xyz
'x, y, z'
'-x+1/2, y+1/2, -z+1/2'
'-x, -y, -z'
'x-1/2, -y-1/2, z-1/2'

loop_
_atom_site_label
_atom_site_type_symbol
_atom_site_fract_x
_atom_site_fract_y
_atom_site_fract_z
_atom_site_U_iso_or_equiv
_atom_site_adp_type
_atom_site_occupancy
_atom_site_symmetry_multiplicity
_atom_site_calc_flag
_atom_site_refinement_flags
Ir1 Ir 0.14774(5) 0.64816(3) 0.70467(3) 0.02196(13) Uani 1 1 d .
N1 N 0.0197(10) 0.4705(5) 0.6449(6) 0.024(2) Uani 1 1 d .
O1 O 0.1220(9) 0.5344(4) 0.6143(5) 0.0267(18) Uani 1 1 d .
Cl1 Cl -0.1004(3) 0.69761(17) 0.62440(19) 0.0296(7) Uani 1 1 d .
C1 C 0.0094(12) 0.5629(7) 0.7778(7) 0.023(3) Uani 1 1 d .
C2 C -0.0531(13) 0.5704(7) 0.8652(7) 0.029(3) Uani 1 1 d .
H2A H -0.0290 0.6243 0.9003 0.034 Uiso 1 1 calc R
C3 C -0.1496(15) 0.5024(7) 0.9041(8) 0.036(3) Uani 1 1 d .
H3A H -0.1873 0.5111 0.9643 0.043 Uiso 1 1 calc R
C4 C -0.1903(14) 0.4233(7) 0.8560(8) 0.034(3) Uani 1 1 d .
H4A H -0.2546 0.3775 0.8831 0.040 Uiso 1 1 calc R
C5 C -0.1366(13) 0.4107(7) 0.7673(7) 0.026(3) Uani 1 1 d .
C6 C -0.0387(13) 0.4801(6) 0.7314(7) 0.023(3) Uani 1 1 d .
C7 C -0.1756(13) 0.3350(7) 0.7080(8) 0.030(3) Uani 1 1 d .
H7A H -0.2421 0.2869 0.7293 0.036 Uiso 1 1 calc R
C8 C -0.1208(13) 0.3300(6) 0.6231(8) 0.029(3) Uani 1 1 d .
H8A H -0.1502 0.2790 0.5848 0.035 Uiso 1 1 calc R
C9 C -0.0214(13) 0.3984(7) 0.5900(8) 0.030(3) Uani 1 1 d .
H9A H 0.0170 0.3943 0.5295 0.036 Uiso 1 1 calc R
C10 C 0.2333(14) 0.7636(7) 0.7832(8) 0.029(3) Uani 1 1 d .
C11 C 0.2704(14) 0.7845(7) 0.6867(8) 0.030(3) Uani 1 1 d .
C12 C 0.3749(13) 0.7162(7) 0.6575(7) 0.025(3) Uani 1 1 d .
C13 C 0.4054(12) 0.6507(7) 0.7339(7) 0.023(2) Uani 1 1 d .
C14 C 0.3235(13) 0.6839(7) 0.8129(7) 0.027(3) Uani 1 1 d .
C15 C 0.1329(15) 0.8243(7) 0.8413(8) 0.047(4) Uani 1 1 d .
H15A H 0.2020 0.8717 0.8710 0.070 Uiso 1 1 calc R
H15B H 0.0834 0.7871 0.8887 0.070 Uiso 1 1 calc R
H15C H 0.0477 0.8538 0.8022 0.070 Uiso 1 1 calc R
C16 C 0.2072(14) 0.8645(7) 0.6313(8) 0.041(3) Uani 1 1 d .
H16A H 0.2867 0.9146 0.6350 0.062 Uiso 1 1 calc R
H16B H 0.1054 0.8856 0.6558 0.062 Uiso 1 1 calc R
H16C H 0.1880 0.8458 0.5668 0.062 Uiso 1 1 calc R
C17 C 0.4448(14) 0.7082(8) 0.5657(8) 0.043(3) Uani 1 1 d .
H17A H 0.3853 0.7485 0.5216 0.065 Uiso 1 1 calc R
H17B H 0.4362 0.6443 0.5443 0.065 Uiso 1 1 calc R
H17C H 0.5590 0.7265 0.5705 0.065 Uiso 1 1 calc R
C18 C 0.5201(14) 0.5717(7) 0.7319(9) 0.043(3) Uani 1 1 d .
H18A H 0.6314 0.5942 0.7418 0.065 Uiso 1 1 calc R
H18B H 0.5082 0.5409 0.6718 0.065 Uiso 1 1 calc R
H18C H 0.4962 0.5279 0.7808 0.065 Uiso 1 1 calc R
C19 C 0.3402(16) 0.6420(9) 0.9087(7) 0.055(4) Uani 1 1 d .
H19A H 0.4321 0.6703 0.9434 0.082 Uiso 1 1 calc R
H19B H 0.3586 0.5755 0.9036 0.082 Uiso 1 1 calc R
H19C H 0.2407 0.6529 0.9410 0.082 Uiso 1 1 calc R

loop_
_atom_site_aniso_label
_atom_site_aniso_U_11
_atom_site_aniso_U_22
_atom_site_aniso_U_33
_atom_site_aniso_U_23
_atom_site_aniso_U_13
_atom_site_aniso_U_12
Ir1 0.0250(2) 0.01995(19) 0.0211(2) 0.0012(2) 0.00314(15) -0.0023(2)
N1 0.023(6) 0.023(5) 0.027(6) 0.006(4) 0.002(4) -0.005(4)
O1 0.041(5) 0.016(4) 0.025(5) 0.003(3) 0.013(4) 0.001(4)
Cl1 0.0282(18) 0.0272(14) 0.0333(17) -0.0025(13) 0.0002(13) 0.0066(13)
C1 0.018(7) 0.022(5) 0.028(7) 0.002(5) 0.001(5) 0.007(5)
C2 0.032(7) 0.034(6) 0.020(7) -0.007(5) 0.008(5) -0.001(6)
C3 0.049(9) 0.032(6) 0.027(7) 0.001(6) 0.013(6) -0.006(6)
C4 0.046(9) 0.026(6) 0.030(8) 0.013(5) 0.012(6) -0.009(6)
C5 0.019(7) 0.028(6) 0.030(7) 0.006(5) 0.000(5) 0.002(5)
C6 0.033(7) 0.022(5) 0.013(6) 0.008(5) -0.005(5) 0.004(5)
C7 0.032(7) 0.024(6) 0.035(7) 0.006(5) 0.004(5) -0.010(5)
C8 0.036(8) 0.013(6) 0.038(8) -0.009(5) -0.005(6) -0.005(5)
C9 0.031(8) 0.030(6) 0.029(7) -0.008(5) -0.005(5) 0.015(6)
C10 0.030(7) 0.028(6) 0.030(7) -0.007(5) 0.008(5) -0.012(6)
C11 0.025(7) 0.031(6) 0.033(7) 0.002(5) 0.003(5) -0.013(6)
C12 0.019(7) 0.034(6) 0.022(7) 0.008(5) 0.004(5) -0.008(5)
C13 0.034(7) 0.017(5) 0.019(6) -0.001(5) 0.009(4) -0.002(6)
C14 0.032(8) 0.026(5) 0.023(7) 0.007(5) -0.005(5) -0.012(5)
C15 0.049(9) 0.040(7) 0.052(9) -0.034(6) 0.019(7) -0.005(6)
C16 0.045(8) 0.015(6) 0.064(9) 0.011(6) 0.003(6) 0.001(6)
C17 0.033(8) 0.071(9) 0.027(7) -0.003(6) 0.014(6) -0.017(7)
C18 0.026(8) 0.035(7) 0.069(10) 0.009(7) 0.002(6) -0.001(6)
C19 0.073(10) 0.065(8) 0.024(7) 0.016(7) -0.014(6) -0.033(8)

loop_
_atom_type_symbol
_atom_type_description
_atom_type_scat_dispersion_real
_atom_type_scat_dispersion_imag
_atom_type_scat_source
C C 0.0033 0.0016 'International Tables Vol C Tables 4.2.6.8 and 6.1.1.4'
H H 0.0000 0.0000 'International Tables Vol C Tables 4.2.6.8 and 6.1.1.4'
N N 0.0061 0.0033 'International Tables Vol C Tables 4.2.6.8 and 6.1.1.4'
O O 0.0106 0.0060 'International Tables Vol C Tables 4.2.6.8 and 6.1.1.4'
Cl Cl 0.1484 0.1585 'International Tables Vol C Tables 4.2.6.8 and 6.1.1.4'
Ir Ir -1.4442 7.9887 'International Tables Vol C Tables 4.2.6.8 and 6.1.1.4'

loop_
_geom_angle_atom_site_label_1
_geom_angle_atom_site_label_2
_geom_angle_atom_site_label_3
_geom_angle
C1 Ir1 O1 78.7(3)
C1 Ir1 C10 112.5(4)
O1 Ir1 C10 165.6(4)
C1 Ir1 C14 98.3(4)
O1 Ir1 C14 133.3(3)
C10 Ir1 C14 39.1(4)
C1 Ir1 C13 119.2(4)
O1 Ir1 C13 101.7(3)
C10 Ir1 C13 65.3(4)
C14 Ir1 C13 39.3(4)
C1 Ir1 C11 150.7(4)
O1 Ir1 C11 130.5(4)
C10 Ir1 C11 39.5(4)
C14 Ir1 C11 65.1(4)
C13 Ir1 C11 63.8(4)
C1 Ir1 C12 158.1(4)
O1 Ir1 C12 102.3(3)
C10 Ir1 C12 63.8(4)
C14 Ir1 C12 64.8(4)
C13 Ir1 C12 38.9(3)
C11 Ir1 C12 36.1(4)
C1 Ir1 Cl1 86.9(3)
O1 Ir1 Cl1 83.0(2)
C10 Ir1 Cl1 105.9(3)
C14 Ir1 Cl1 143.8(3)
C13 Ir1 Cl1 153.9(3)
C11 Ir1 Cl1 93.4(3)
C12 Ir1 Cl1 115.0(3)
O1 N1 C9 119.0(9)
O1 N1 C6 119.1(8)
C9 N1 C6 121.9(10)
N1 O1 Ir1 112.3(6)
C2 C1 C6 112.7(10)
C2 C1 Ir1 132.3(8)
C6 C1 Ir1 114.9(8)
C1 C2 C3 123.6(10)
C4 C3 C2 120.7(11)
C3 C4 C5 119.8(11)
C4 C5 C6 117.6(10)
C4 C5 C7 125.9(10)
C6 C5 C7 116.5(10)
N1 C6 C5 120.0(9)
N1 C6 C1 114.5(10)
C5 C6 C1 125.5(10)
C8 C7 C5 121.5(10)
C7 C8 C9 121.0(10)
N1 C9 C8 119.1(10)
C14 C10 C11 108.6(10)
C14 C10 C15 127.0(10)
C11 C10 C15 124.0(10)
C14 C10 Ir1 71.2(6)
C11 C10 Ir1 74.5(6)
C15 C10 Ir1 125.9(8)
C12 C11 C10 107.6(9)
C12 C11 C16 126.6(11)
C10 C11 C16 125.8(11)
C12 C11 Ir1 72.5(6)
C10 C11 Ir1 66.0(5)
C16 C11 Ir1 127.0(8)
C11 C12 C13 108.5(9)
C11 C12 C17 127.1(10)
C13 C12 C17 124.4(10)
C11 C12 Ir1 71.5(6)
C13 C12 Ir1 66.6(6)
C17 C12 Ir1 127.3(7)
C14 C13 C12 108.2(9)
C14 C13 C18 126.7(9)
C12 C13 C18 124.6(10)
C14 C13 Ir1 70.2(6)
C12 C13 Ir1 74.5(6)
C18 C13 Ir1 127.4(7)
C10 C14 C13 106.9(9)
C10 C14 C19 128.4(11)
C13 C14 C19 124.6(10)
C10 C14 Ir1 69.7(6)
C13 C14 Ir1 70.5(6)
C19 C14 Ir1 126.8(7)

loop_
_geom_bond_atom_site_label_1
_geom_bond_atom_site_label_2
_geom_bond_distance
Ir1 C1 2.023(11)
Ir1 O1 2.113(6)
Ir1 C10 2.128(10)
Ir1 C14 2.147(10)
Ir1 C13 2.151(10)
Ir1 C11 2.246(10)
Ir1 C12 2.259(11)
Ir1 Cl1 2.416(3)
N1 O1 1.346(10)
N1 C9 1.350(12)
N1 C6 1.375(13)
C1 C2 1.398(14)
C1 C6 1.424(13)
C2 C3 1.405(14)
C3 C4 1.377(14)
C4 C5 1.394(15)
C5 C6 1.409(14)
C5 C7 1.424(13)
C7 C8 1.336(14)
C8 C9 1.390(14)
C10 C14 1.431(14)
C10 C11 1.481(15)
C10 C15 1.499(15)
C11 C12 1.395(15)
C11 C16 1.492(13)
C12 C13 1.472(13)
C12 C17 1.484(14)
C13 C14 1.444(14)
C13 C18 1.490(14)
C14 C19 1.517(13)

loop_
_geom_torsion_atom_site_label_1
_geom_torsion_atom_site_label_2
_geom_torsion_atom_site_label_3
_geom_torsion_atom_site_label_4
_geom_torsion
C9 N1 O1 Ir1 173.4(7)
C6 N1 O1 Ir1 -7.2(10)
C1 Ir1 O1 N1 5.9(6)
C10 Ir1 O1 N1 148.5(13)
C14 Ir1 O1 N1 96.7(7)
C13 Ir1 O1 N1 123.7(6)
C11 Ir1 O1 N1 -170.8(6)
C12 Ir1 O1 N1 163.5(6)
Cl1 Ir1 O1 N1 -82.4(5)
O1 Ir1 C1 C2 178.2(10)
C10 Ir1 C1 C2 7.7(11)
C14 Ir1 C1 C2 45.6(10)
C13 Ir1 C1 C2 81.0(11)
C11 Ir1 C1 C2 -6.9(15)
C12 Ir1 C1 C2 83.2(15)
Cl1 Ir1 C1 C2 -98.3(10)
O1 Ir1 C1 C6 -3.8(7)
C10 Ir1 C1 C6 -174.4(7)
C14 Ir1 C1 C6 -136.4(7)
C13 Ir1 C1 C6 -101.0(8)
C11 Ir1 C1 C6 171.0(7)
C12 Ir1 C1 C6 -98.8(12)
Cl1 Ir1 C1 C6 79.6(7)
C6 C1 C2 C3 1.5(15)
Ir1 C1 C2 C3 179.5(8)
C1 C2 C3 C4 -0.9(17)
C2 C3 C4 C5 -0.7(17)
C3 C4 C5 C6 1.3(16)
C3 C4 C5 C7 -176.7(10)
O1 N1 C6 C5 -175.5(8)
C9 N1 C6 C5 3.9(14)
O1 N1 C6 C1 4.1(12)
C9 N1 C6 C1 -176.5(9)
C4 C5 C6 N1 179.0(9)
C7 C5 C6 N1 -2.8(14)
C4 C5 C6 C1 -0.6(15)
C7 C5 C6 C1 177.6(9)
C2 C1 C6 N1 179.6(8)
Ir1 C1 C6 N1 1.3(11)
C2 C1 C6 C5 -0.7(14)
Ir1 C1 C6 C5 -179.1(8)
C4 C5 C7 C8 178.6(10)
C6 C5 C7 C8 0.5(15)
C5 C7 C8 C9 0.9(16)
O1 N1 C9 C8 176.9(8)
C6 N1 C9 C8 -2.4(14)
C7 C8 C9 N1 0.0(15)
C1 Ir1 C10 C14 74.8(7)
O1 Ir1 C10 C14 -65.1(16)
C13 Ir1 C10 C14 -38.2(6)
C11 Ir1 C10 C14 -116.4(10)
C12 Ir1 C10 C14 -81.5(7)
Cl1 Ir1 C10 C14 168.1(6)
C1 Ir1 C10 C11 -168.8(6)
O1 Ir1 C10 C11 51.3(17)
C14 Ir1 C10 C11 116.4(10)
C13 Ir1 C10 C11 78.2(7)
C12 Ir1 C10 C11 34.9(6)
Cl1 Ir1 C10 C11 -75.5(6)
C1 Ir1 C10 C15 -47.7(11)
O1 Ir1 C10 C15 172.4(10)
C14 Ir1 C10 C15 -122.6(13)
C13 Ir1 C10 C15 -160.8(11)
C11 Ir1 C10 C15 121.1(13)
C12 Ir1 C10 C15 156.0(11)
Cl1 Ir1 C10 C15 45.5(10)
C14 C10 C11 C12 2.7(12)
C15 C10 C11 C12 176.0(10)
Ir1 C10 C11 C12 -60.8(7)
C14 C10 C11 C16 -177.1(10)
C15 C10 C11 C16 -3.8(17)
Ir1 C10 C11 C16 119.4(10)
C14 C10 C11 Ir1 63.5(7)
C15 C10 C11 Ir1 -123.2(11)
C1 Ir1 C11 C12 140.7(8)
O1 Ir1 C11 C12 -46.0(8)
C10 Ir1 C11 C12 119.2(9)
C14 Ir1 C11 C12 80.7(7)
C13 Ir1 C11 C12 37.0(6)
Cl1 Ir1 C11 C12 -129.6(6)
C1 Ir1 C11 C10 21.4(11)
O1 Ir1 C11 C10 -165.2(6)
C14 Ir1 C11 C10 -38.5(6)
C13 Ir1 C11 C10 -82.2(7)
C12 Ir1 C11 C10 -119.2(9)
Cl1 Ir1 C11 C10 111.1(6)
C1 Ir1 C11 C16 -96.3(12)
O1 Ir1 C11 C16 77.1(11)
C10 Ir1 C11 C16 -117.7(13)
C14 Ir1 C11 C16 -156.3(12)
C13 Ir1 C11 C16 160.0(12)
C12 Ir1 C11 C16 123.0(13)
Cl1 Ir1 C11 C16 -6.6(10)
C10 C11 C12 C13 0.4(11)
C16 C11 C12 C13 -179.8(10)
Ir1 C11 C12 C13 -56.4(7)
C10 C11 C12 C17 179.9(10)
C16 C11 C12 C17 -0.3(18)
Ir1 C11 C12 C17 123.2(11)
C10 C11 C12 Ir1 56.8(7)
C16 C11 C12 Ir1 -123.5(11)
C1 Ir1 C12 C11 -123.7(11)
O1 Ir1 C12 C11 145.9(6)
C10 Ir1 C12 C11 -38.2(6)
C14 Ir1 C12 C11 -81.8(7)
C13 Ir1 C12 C11 -120.6(9)
Cl1 Ir1 C12 C11 58.0(6)
C1 Ir1 C12 C13 -3.1(14)
O1 Ir1 C12 C13 -93.4(6)
C10 Ir1 C12 C13 82.4(6)
C14 Ir1 C12 C13 38.8(6)
C11 Ir1 C12 C13 120.6(9)
Cl1 Ir1 C12 C13 178.7(5)
C1 Ir1 C12 C17 113.4(12)
O1 Ir1 C12 C17 23.0(10)
C10 Ir1 C12 C17 -161.1(11)
C14 Ir1 C12 C17 155.2(11)
C13 Ir1 C12 C17 116.4(12)
C11 Ir1 C12 C17 -123.0(12)
Cl1 Ir1 C12 C17 -64.9(10)
C11 C12 C13 C14 -3.2(12)
C17 C12 C13 C14 177.2(10)
Ir1 C12 C13 C14 -62.6(7)
C11 C12 C13 C18 -175.5(10)
C17 C12 C13 C18 4.9(16)
Ir1 C12 C13 C18 125.1(10)
C11 C12 C13 Ir1 59.3(7)
C17 C12 C13 Ir1 -120.2(10)
C1 Ir1 C13 C14 -65.0(7)
O1 Ir1 C13 C14 -148.5(5)
C10 Ir1 C13 C14 38.1(6)
C11 Ir1 C13 C14 81.9(6)
C12 Ir1 C13 C14 116.3(8)
Cl1 Ir1 C13 C14 113.5(7)
C1 Ir1 C13 C12 178.7(6)
O1 Ir1 C13 C12 95.2(6)
C10 Ir1 C13 C12 -78.2(6)
C14 Ir1 C13 C12 -116.3(8)
C11 Ir1 C13 C12 -34.4(6)
Cl1 Ir1 C13 C12 -2.8(10)
C1 Ir1 C13 C18 56.7(10)
O1 Ir1 C13 C18 -26.9(10)
C10 Ir1 C13 C18 159.7(11)
C14 Ir1 C13 C18 121.7(12)
C11 Ir1 C13 C18 -156.4(11)
C12 Ir1 C13 C18 -122.0(12)
Cl1 Ir1 C13 C18 -124.8(9)
C11 C10 C14 C13 -4.6(12)
C15 C10 C14 C13 -177.7(10)
Ir1 C10 C14 C13 61.1(7)
C11 C10 C14 C19 172.9(10)
C15 C10 C14 C19 -0.2(18)
Ir1 C10 C14 C19 -121.5(11)
C11 C10 C14 Ir1 -65.7(7)
C15 C10 C14 Ir1 121.2(11)
C12 C13 C14 C10 4.8(11)
C18 C13 C14 C10 176.9(10)
Ir1 C13 C14 C10 -60.6(7)
C12 C13 C14 C19 -172.8(9)
C18 C13 C14 C19 -0.7(17)
Ir1 C13 C14 C19 121.8(10)
C12 C13 C14 Ir1 65.4(7)
C18 C13 C14 Ir1 -122.5(11)
C1 Ir1 C14 C10 -115.7(7)
O1 Ir1 C14 C10 162.0(6)
C13 Ir1 C14 C10 117.3(9)
C11 Ir1 C14 C10 38.9(6)
C12 Ir1 C14 C10 78.9(7)
Cl1 Ir1 C14 C10 -19.6(9)
C1 Ir1 C14 C13 126.9(6)
O1 Ir1 C14 C13 44.6(7)
C10 Ir1 C14 C13 -117.3(9)
C11 Ir1 C14 C13 -78.5(6)
C12 Ir1 C14 C13 -38.5(6)
Cl1 Ir1 C14 C13 -137.0(5)
C1 Ir1 C14 C19 7.7(11)
O1 Ir1 C14 C19 -74.6(12)
C10 Ir1 C14 C19 123.4(14)
C13 Ir1 C14 C19 -119.2(12)
C11 Ir1 C14 C19 162.3(12)
C12 Ir1 C14 C19 -157.7(12)
Cl1 Ir1 C14 C19 103.8(10)
